data_2208293
loop_
_publ_author_name
'Ng, Shea-Lin'
'P. S. Patil'
'Ibrahim Abdul Razak'
'Hoong-Kun Fun'
'S. M. Dharmaprakash'

_publ_section_title
;
 3-(3-Bromophenyl)-1-phenylprop-2-en-1-one
;
_journal_coeditor_code CI6756
_journal_issue 3
_journal_name_full 'Acta Crystallographica Section E'
_journal_page_first o893
_journal_page_last o895
_journal_paper_doi 10.1107/S1600536806003552
_journal_volume 62
_journal_year 2006
_chemical_formula_iupac 'C15 H11 Br O'
_chemical_formula_moiety 'C15 H11 Br O'
_chemical_formula_sum 'C15 H11 Br O'
_chemical_formula_weight 287.15
_chemical_name_systematic
;
3-(3-bromophenyl)-1-phenylprop-2-en-1-one
;
_space_group_IT_number 14
_symmetry_cell_setting monoclinic
_symmetry_space_group_name_Hall '-P 2ybc'
_symmetry_space_group_name_H-M 'P 1 21/c 1'
_atom_sites_solution_hydrogens geom
_atom_sites_solution_primary direct
_atom_sites_solution_secondary difmap
_audit_creation_method SHELXL-97
_cell_angle_alpha 90.00
_cell_angle_beta 100.3250(10)
_cell_angle_gamma 90.00
_cell_formula_units_Z 4
_cell_length_a 14.3238(2)
_cell_length_b 7.49130(10)
_cell_length_c 11.2786(2)
_cell_measurement_reflns_used 6943
_cell_measurement_temperature 100.00(10)
_cell_measurement_theta_max 40.00
_cell_measurement_theta_min 1.45
_cell_volume 1190.64(3)
_computing_cell_refinement APEX2
_computing_data_collection 'APEX2 (Bruker, 2005)'
_computing_data_reduction 'SAINT (Bruker, 2005)'
_computing_molecular_graphics SHELXTL
_computing_publication_material
;
SHELXTL, PARST (Nardelli, 1995) and PLATON (Spek, 2003)
;
_computing_structure_refinement SHELXTL
_computing_structure_solution 'SHELXTL (Sheldrick, 1998)'
_diffrn_ambient_temperature 297(2)
_diffrn_detector_area_resol_mean 8.33
_diffrn_measured_fraction_theta_full 0.994
_diffrn_measured_fraction_theta_max 0.994
_diffrn_measurement_device_type
;
Bruker SMART APEX2 CCD area-detector
;
_diffrn_measurement_method \w
_diffrn_radiation_monochromator graphite
_diffrn_radiation_source 'fine-focus sealed tube'
_diffrn_radiation_type MoK\a
_diffrn_radiation_wavelength 0.71073
_diffrn_reflns_av_R_equivalents 0.0354
_diffrn_reflns_av_sigmaI/netI 0.0247
_diffrn_reflns_limit_h_max 25
_diffrn_reflns_limit_h_min -25
_diffrn_reflns_limit_k_max 13
_diffrn_reflns_limit_k_min -13
_diffrn_reflns_limit_l_max 20
_diffrn_reflns_limit_l_min -20
_diffrn_reflns_number 48289
_diffrn_reflns_theta_full 40.00
_diffrn_reflns_theta_max 40.00
_diffrn_reflns_theta_min 1.45
_diffrn_standards_number 0
_exptl_absorpt_coefficient_mu 3.431
_exptl_absorpt_correction_T_max 0.357
_exptl_absorpt_correction_T_min 0.065
_exptl_absorpt_correction_type multi-scan
_exptl_absorpt_process_details '(SADABS; Bruker, 2005)'
_exptl_crystal_colour colourless
_exptl_crystal_density_diffrn 1.602
_exptl_crystal_density_method 'not measured'
_exptl_crystal_description Block
_exptl_crystal_F_000 576
_exptl_crystal_size_max 0.75
_exptl_crystal_size_mid 0.33
_exptl_crystal_size_min 0.30
_refine_diff_density_max 0.705
_refine_diff_density_min -0.744
_refine_ls_extinction_method none
_refine_ls_goodness_of_fit_ref 1.098
_refine_ls_hydrogen_treatment constr
_refine_ls_matrix_type full
_refine_ls_number_parameters 154
_refine_ls_number_reflns 7339
_refine_ls_number_restraints 0
_refine_ls_restrained_S_all 1.098
_refine_ls_R_factor_all 0.0500
_refine_ls_R_factor_gt 0.0298
_refine_ls_shift/su_max 0.001
_refine_ls_shift/su_mean 0.000
_refine_ls_structure_factor_coef Fsqd
_refine_ls_weighting_details 'calc w=1/[\s^2^(Fo^2^)+(0.0447P)^2^+0.2439P] where P=(Fo^2^+2Fc^2^)/3'
_refine_ls_weighting_scheme calc
_refine_ls_wR_factor_gt 0.0755
_refine_ls_wR_factor_ref 0.0903
_reflns_number_gt 5499
_reflns_number_total 7339
_reflns_threshold_expression I>2\s(I)
_cod_data_source_file ci6756.cif
_cod_data_source_block I
_cod_depositor_comments
;
The following automatic conversions were performed:
'_symmetry_cell_setting' value 'Monoclinic' changed to 'monoclinic'
according to '/home/saulius/struct/CIF-dictionaries/cif_core.dic'
dictionary named 'cif_core.dic' version 2.4.1 from 2010-06-29.

Automatic conversion script
Id: cif_fix_enum 1527 2010-12-29 10:47:43Z saulius 

The following automatic conversions were performed:

'_symmetry_cell_setting' value 'Monoclinic' changed to 'monoclinic'
according to /home/saulius/struct/CIF-dictionaries/cif_core.dic
dictionary named 'cif_core.dic' version 2.4.1 from 2010-06-29.

Automatic conversion script
Id: cif_fix_values 1715 2011-07-08 13:25:40Z adriana 
;
_cod_original_sg_symbol_H-M 'P 21/c'
_cod_database_code 2208293
_cod_database_fobs_code 2208293

loop_
_symmetry_equiv_pos_as_xyz
'x, y, z'
'-x, y+1/2, -z+1/2'
'-x, -y, -z'
'x, -y-1/2, z-1/2'

loop_
_atom_site_label
_atom_site_fract_x
_atom_site_fract_y
_atom_site_fract_z
_atom_site_U_iso_or_equiv
_atom_site_adp_type
_atom_site_calc_flag
_atom_site_refinement_flags
_atom_site_occupancy
_atom_site_type_symbol
Br1 0.051212(8) 0.146151(18) 0.354188(11) 0.02510(4) Uani d . 1 Br
O1 0.56241(7) 0.35956(15) 0.28726(9) 0.0300(2) Uani d . 1 O
C1 0.25135(7) 0.18417(14) 0.39756(9) 0.01602(16) Uani d . 1 C
H1 0.2418 0.2255 0.3186 0.019 Uiso calc R 1 H
C2 0.17477(7) 0.13070(14) 0.44858(10) 0.01682(16) Uani d . 1 C
C3 0.18626(8) 0.06554(15) 0.56568(10) 0.01849(17) Uani d . 1 C
H3 0.1342 0.0302 0.5988 0.022 Uiso calc R 1 H
C4 0.27793(8) 0.05477(15) 0.63198(9) 0.01779(17) Uani d . 1 C
H4 0.2872 0.0096 0.7100 0.021 Uiso calc R 1 H
C5 0.35594(8) 0.11021(14) 0.58376(9) 0.01608(16) Uani d . 1 C
H5 0.4165 0.1038 0.6300 0.019 Uiso calc R 1 H
C6 0.34334(7) 0.17568(14) 0.46554(9) 0.01489(15) Uani d . 1 C
C7 0.42251(7) 0.23457(15) 0.40964(9) 0.01744(16) Uani d . 1 C
H7 0.4106 0.2460 0.3262 0.021 Uiso calc R 1 H
C8 0.51034(7) 0.27372(15) 0.46630(9) 0.01728(16) Uani d . 1 C
H8 0.5258 0.2640 0.5497 0.021 Uiso calc R 1 H
C9 0.58306(8) 0.33260(15) 0.39628(10) 0.01763(17) Uani d . 1 C
C10 0.68334(7) 0.35655(13) 0.45847(9) 0.01487(15) Uani d . 1 C
C11 0.71657(7) 0.29987(15) 0.57681(9) 0.01653(16) Uani d . 1 C
H11 0.6745 0.2529 0.6226 0.020 Uiso calc R 1 H
C12 0.81274(8) 0.31397(16) 0.62580(10) 0.01935(18) Uani d . 1 C
H12 0.8348 0.2757 0.7043 0.023 Uiso calc R 1 H
C13 0.87602(8) 0.38499(17) 0.55797(11) 0.02131(19) Uani d . 1 C
H13 0.9403 0.3927 0.5907 0.026 Uiso calc R 1 H
C14 0.84298(8) 0.44442(16) 0.44108(11) 0.02104(19) Uani d . 1 C
H14 0.8850 0.4935 0.3961 0.025 Uiso calc R 1 H
C15 0.74754(7) 0.43038(15) 0.39188(9) 0.01794(17) Uani d . 1 C
H15 0.7258 0.4704 0.3138 0.022 Uiso calc R 1 H

loop_
_atom_site_aniso_label
_atom_site_aniso_U_11
_atom_site_aniso_U_22
_atom_site_aniso_U_33
_atom_site_aniso_U_12
_atom_site_aniso_U_13
_atom_site_aniso_U_23
Br1 0.01137(5) 0.03721(8) 0.02575(6) -0.00286(4) 0.00069(4) 0.00032(4)
O1 0.0176(4) 0.0540(7) 0.0174(3) -0.0070(4) 0.0004(3) 0.0095(4)
C1 0.0128(4) 0.0201(4) 0.0152(4) -0.0015(3) 0.0026(3) 0.0001(3)
C2 0.0119(4) 0.0205(4) 0.0182(4) -0.0017(3) 0.0030(3) -0.0015(3)
C3 0.0161(4) 0.0214(5) 0.0193(4) -0.0028(3) 0.0067(3) -0.0011(3)
C4 0.0185(4) 0.0199(4) 0.0158(4) -0.0011(3) 0.0052(3) 0.0004(3)
C5 0.0148(4) 0.0183(4) 0.0150(4) -0.0005(3) 0.0025(3) -0.0003(3)
C6 0.0122(3) 0.0178(4) 0.0149(4) -0.0013(3) 0.0027(3) -0.0001(3)
C7 0.0134(4) 0.0230(5) 0.0161(4) -0.0015(3) 0.0033(3) 0.0019(3)
C8 0.0133(4) 0.0230(5) 0.0159(4) -0.0019(3) 0.0035(3) -0.0001(3)
C9 0.0129(4) 0.0231(5) 0.0170(4) -0.0013(3) 0.0028(3) 0.0017(3)
C10 0.0124(3) 0.0173(4) 0.0151(3) -0.0009(3) 0.0031(3) -0.0010(3)
C11 0.0142(4) 0.0199(4) 0.0157(4) -0.0009(3) 0.0035(3) -0.0006(3)
C12 0.0155(4) 0.0245(5) 0.0177(4) -0.0004(3) 0.0019(3) -0.0010(3)
C13 0.0131(4) 0.0276(5) 0.0228(4) -0.0033(3) 0.0021(3) -0.0025(4)
C14 0.0154(4) 0.0259(5) 0.0228(4) -0.0052(3) 0.0061(3) -0.0014(4)
C15 0.0158(4) 0.0213(5) 0.0173(4) -0.0031(3) 0.0046(3) 0.0002(3)

loop_
_atom_type_symbol
_atom_type_description
_atom_type_scat_dispersion_real
_atom_type_scat_dispersion_imag
_atom_type_scat_source
C C 0.0033 0.0016 'International Tables Vol C Tables 4.2.6.8 and 6.1.1.4'
H H 0.0000 0.0000 'International Tables Vol C Tables 4.2.6.8 and 6.1.1.4'
O O 0.0106 0.0060 'International Tables Vol C Tables 4.2.6.8 and 6.1.1.4'
Br Br -0.2901 2.4595 'International Tables Vol C Tables 4.2.6.8 and 6.1.1.4'

loop_
_geom_angle_atom_site_label_1
_geom_angle_atom_site_label_2
_geom_angle_atom_site_label_3
_geom_angle
C2 C1 C6 119.73(9)
C2 C1 H1 120.1
C6 C1 H1 120.1
C1 C2 C3 121.89(10)
C1 C2 Br1 118.50(8)
C3 C2 Br1 119.61(8)
C2 C3 C4 118.06(9)
C2 C3 H3 121.0
C4 C3 H3 121.0
C5 C4 C3 121.28(10)
C5 C4 H4 119.4
C3 C4 H4 119.4
C4 C5 C6 120.06(10)
C4 C5 H5 120.0
C6 C5 H5 120.0
C5 C6 C1 118.97(9)
C5 C6 C7 122.58(9)
C1 C6 C7 118.45(9)
C8 C7 C6 126.62(9)
C8 C7 H7 116.7
C6 C7 H7 116.7
C7 C8 C9 120.08(9)
C7 C8 H8 120.0
C9 C8 H8 120.0
O1 C9 C8 121.06(10)
O1 C9 C10 119.31(9)
C8 C9 C10 119.63(9)
C11 C10 C15 119.14(9)
C11 C10 C9 123.08(9)
C15 C10 C9 117.68(9)
C12 C11 C10 119.87(9)
C12 C11 H11 120.1
C10 C11 H11 120.1
C13 C12 C11 120.39(10)
C13 C12 H12 119.8
C11 C12 H12 119.8
C14 C13 C12 119.89(10)
C14 C13 H13 120.1
C12 C13 H13 120.1
C15 C14 C13 119.95(10)
C15 C14 H14 120.0
C13 C14 H14 120.0
C14 C15 C10 120.73(10)
C14 C15 H15 119.6
C10 C15 H15 119.6

loop_
_geom_bond_atom_site_label_1
_geom_bond_atom_site_label_2
_geom_bond_distance
Br1 C2 1.8983(11)
O1 C9 1.2287(14)
C1 C2 1.3861(14)
C1 C6 1.4021(14)
C1 H1 0.93
C2 C3 1.3898(15)
C3 C4 1.3921(16)
C3 H3 0.93
C4 C5 1.3910(15)
C4 H4 0.93
C5 C6 1.4017(14)
C5 H5 0.93
C6 C7 1.4609(14)
C7 C8 1.3376(15)
C7 H7 0.93
C8 C9 1.4826(14)
C8 H8 0.93
C9 C10 1.4920(15)
C10 C11 1.4002(14)
C10 C15 1.4011(14)
C11 C12 1.3932(15)
C11 H11 0.93
C12 C13 1.3923(16)
C12 H12 0.93
C13 C14 1.3916(17)
C13 H13 0.93
C14 C15 1.3841(15)
C14 H14 0.93
C15 H15 0.93

loop_
_geom_hbond_atom_site_label_D
_geom_hbond_atom_site_label_H
_geom_hbond_atom_site_label_A
_geom_hbond_site_symmetry_A
_geom_hbond_distance_DH
_geom_hbond_distance_HA
_geom_hbond_distance_DA
_geom_hbond_angle_DHA
_geom_hbond_publ_flag
C7 H7 O1 1_555 0.93 2.45 2.7909(15) 102 y
C5 H5 O1 4_566 0.93 2.50 3.4106(15) 166 y

loop_
_geom_torsion_atom_site_label_1
_geom_torsion_atom_site_label_2
_geom_torsion_atom_site_label_3
_geom_torsion_atom_site_label_4
_geom_torsion
C6 C1 C2 C3 -1.03(16)
C6 C1 C2 Br1 179.44(8)
C1 C2 C3 C4 -0.01(16)
Br1 C2 C3 C4 179.51(8)
C2 C3 C4 C5 1.08(16)
C3 C4 C5 C6 -1.10(16)
C4 C5 C6 C1 0.04(16)
C4 C5 C6 C7 -179.52(10)
C2 C1 C6 C5 1.00(15)
C2 C1 C6 C7 -179.43(10)
C5 C6 C7 C8 -16.42(18)
C1 C6 C7 C8 164.02(11)
C6 C7 C8 C9 -179.79(10)
C7 C8 C9 O1 5.64(18)
C7 C8 C9 C10 -173.28(10)
O1 C9 C10 C11 -168.62(11)
C8 C9 C10 C11 10.31(16)
O1 C9 C10 C15 7.73(16)
C8 C9 C10 C15 -173.34(10)
C15 C10 C11 C12 -1.33(16)
C9 C10 C11 C12 174.96(10)
C10 C11 C12 C13 0.33(17)
C11 C12 C13 C14 0.82(18)
C12 C13 C14 C15 -0.96(18)
C13 C14 C15 C10 -0.06(18)
C11 C10 C15 C14 1.21(16)
C9 C10 C15 C14 -175.29(10)

loop_
_cod_related_entry_id
_cod_related_entry_database
_cod_related_entry_code
1 ChemSpider 30654929
